data_9016279
loop_
_publ_author_name
'Nguyen, N.'
'Choisnet, J.'
'Hervieu, M.'
'Raveau, B.'

_publ_section_title
;
 Oxygen Defect K2NiF4-Type Oxides: The Compounds La2-xSrxCuO4-x/2+d
 _cod_database_code 1001204
;
_journal_name_full 'Journal of Solid State Chemistry'
_journal_page_first 120
_journal_page_last 127
_journal_paper_doi 10.1016/0022-4596(81)90310-8
_journal_volume 39
_journal_year 1981
_chemical_formula_sum 'Cu25 La18.4 O100 Sr30'
_space_group_IT_number 139
_symmetry_space_group_name_Hall '-I 4 2'
_symmetry_space_group_name_H-M 'I 4/m m m'
_cell_angle_alpha 90
_cell_angle_beta 90
_cell_angle_gamma 90
_cell_length_a 18.804
_cell_length_b 18.804
_cell_length_c 12.941
_cell_formula_units_Z 2
_cell_volume 4575.814
_database_code_amcsd 0013418
_exptl_crystal_density_diffrn 6.077
_cod_duplicate_entry 1001204
_cod_original_formula_sum 'Sr30 La18.4 Cu25 O100'
_cod_database_code 9016279
_amcsd_formula_title 'Cu La0.74 O4 Sr1.2'

loop_
_space_group_symop_operation_xyz
x,y,z
1/2+x,1/2+y,1/2+z
-y,-x,z
1/2-y,1/2-x,1/2+z
y,x,-z
1/2+y,1/2+x,1/2-z
y,-x,-z
1/2+y,1/2-x,1/2-z
-y,x,z
1/2-y,1/2+x,1/2+z
x,-y,z
1/2+x,1/2-y,1/2+z
-x,y,-z
1/2-x,1/2+y,1/2-z
x,y,-z
1/2+x,1/2+y,1/2-z
-x,-y,z
1/2-x,1/2-y,1/2+z
y,x,z
1/2+y,1/2+x,1/2+z
-y,-x,-z
1/2-y,1/2-x,1/2-z
-y,x,-z
1/2-y,1/2+x,1/2-z
y,-x,z
1/2+y,1/2-x,1/2+z
-x,y,z
1/2-x,1/2+y,1/2+z
x,-y,-z
1/2+x,1/2-y,1/2-z
-x,-y,-z
1/2-x,1/2-y,1/2-z

loop_
_atom_site_label
_atom_site_fract_x
_atom_site_fract_y
_atom_site_fract_z
_atom_site_occupancy
Sr1 0.00000 0.00000 0.34700 1.00000
Sr2 0.19400 0.00000 0.35900 0.75000
La1 0.19400 0.00000 0.35900 0.25000
Sr3 0.40300 0.00000 0.35600 0.75000
La2 0.40300 0.00000 0.35600 0.25000
Sr4 0.20000 0.20000 0.35700 1.00000
Sr5 0.41000 0.41000 0.35800 1.00000
La3 0.38900 0.19200 0.35700 0.90000
Cu1 0.00000 0.00000 0.00000 1.00000
Cu2 0.20000 0.00000 0.00000 1.00000
Cu3 0.40000 0.00000 0.00000 1.00000
Cu4 0.20000 0.20000 0.00000 1.00000
Cu5 0.40500 0.40500 0.00000 1.00000
Cu6 0.40300 0.20500 0.00000 1.00000
O1 0.00000 0.00000 0.16800 1.00000
O2 0.21600 0.00000 0.16800 1.00000
O3 0.38200 0.00000 0.16800 1.00000
O4 0.18200 0.18200 0.17200 1.00000
O5 0.40000 0.40000 0.16800 1.00000
O6 0.40000 0.20200 0.16300 1.00000
O7 0.10000 0.00000 0.00000 1.00000
O8 0.30000 0.00000 0.00000 1.00000
O9 0.00000 0.50000 0.00000 1.00000
O10 0.21400 0.10000 0.00000 1.00000
O11 0.43000 0.10000 0.00000 1.00000
O12 0.30000 0.20000 0.00000 1.00000
O13 0.39000 0.31000 0.00000 1.00000
O14 0.20000 0.50000 0.00000 1.00000
O15 0.40000 0.50000 0.00000 1.00000

loop_
_cod_related_entry_id
_cod_related_entry_database
_cod_related_entry_code
1 AMCSD 0013418
